data_7058605
loop_
_publ_author_name
'Lima, Sudhir'
'Banerjee, Atanu'
'Mohanty, Monalisa'
'Sahu, Gurunath'
'Kausar, Chahat'
'Patra, S.K.'
'Garribba, Eugenio'
'Kaminsky, Werner'
'Dinda, Rupam'

_publ_section_title
;
 Synthesis, structure and biological evaluation of mixed ligand
 oxidovanadium(IV) complexes incorporating 2--(arylazo) phenolates
;
_journal_name_full 'New Journal of Chemistry'
_journal_paper_doi 10.1039/C9NJ01910C
_journal_year 2019
_chemical_formula_moiety 'C27 H20 N4 O3 V'
_chemical_formula_sum 'C27 H20 N4 O3 V'
_chemical_formula_weight 499.41
_space_group_IT_number 14
_space_group_name_Hall '-P 2ybc'
_space_group_name_H-M_alt 'P 1 21/c 1'
_symmetry_cell_setting monoclinic
_symmetry_Int_Tables_number 14
_symmetry_space_group_name_Hall '-P 2ybc'
_symmetry_space_group_name_H-M 'P 1 21/c 1'
_atom_sites_solution_hydrogens geom
_atom_sites_solution_primary direct
_audit_conform_dict_location ftp://ftp.iucr.org/pub/cif_core.dic
_audit_conform_dict_name cif_core.dic
_audit_conform_dict_version 2.4.3
_audit_creation_date 2019-03-11T11:28:56-00:00
_audit_creation_method 'WinGX routine CIF_UPDATE'
_audit_update_record
;
2019-04-03 deposited with the CCDC.    2019-07-12 downloaded from the CCDC.
;
_cell_angle_alpha 90
_cell_angle_beta 98.725(5)
_cell_angle_gamma 90
_cell_formula_units_Z 8
_cell_length_a 9.8888(9)
_cell_length_b 18.6789(15)
_cell_length_c 24.445(2)
_cell_measurement_reflns_used 9764
_cell_measurement_temperature 100(2)
_cell_measurement_theta_max 25.89
_cell_measurement_theta_min 2.34
_cell_measurement_wavelength 0.71073
_cell_volume 4463.0(7)
_computing_cell_refinement 'SAINT V8.34A integration software'
_computing_data_collection 'Bruker APEX2 software'
_computing_data_reduction 'SORTAV (Blessing, 1995)'
_computing_molecular_graphics 'ORTEP-3 for Windows (Farrugia, 2012)'
_computing_publication_material 'WinGX publication routines (Farrugia, 2012)'
_computing_structure_refinement 'SHELXL-2014/7 (Sheldrick, 2014)'
_computing_structure_solution 'SHELXS-2013 (Sheldrick, 2008)'
_diffrn_ambient_temperature 100(2)
_diffrn_detector 'APEX-II CCD'
_diffrn_measured_fraction_theta_full 0.999
_diffrn_measured_fraction_theta_max 0.989
_diffrn_measurement_device '\k-geometry diffractometer'
_diffrn_measurement_device_type 'Bruker APEX-II'
_diffrn_measurement_method '\f or \w oscillation scans'
_diffrn_orient_matrix_UB_11 0.059367
_diffrn_orient_matrix_UB_12 0.010758
_diffrn_orient_matrix_UB_13 0.035929
_diffrn_orient_matrix_UB_21 -0.079346
_diffrn_orient_matrix_UB_22 -0.008536
_diffrn_orient_matrix_UB_23 0.020118
_diffrn_orient_matrix_UB_31 0.025432
_diffrn_orient_matrix_UB_32 -0.051745
_diffrn_orient_matrix_UB_33 0.004151
_diffrn_radiation_monochromator graphite
_diffrn_radiation_probe x-ray
_diffrn_radiation_type MoK\a
_diffrn_radiation_wavelength 0.71073
_diffrn_reflns_av_R_equivalents 0.0354
_diffrn_reflns_av_unetI/netI 0.0482
_diffrn_reflns_Laue_measured_fraction_full 0.999
_diffrn_reflns_Laue_measured_fraction_max 0.989
_diffrn_reflns_limit_h_max 13
_diffrn_reflns_limit_h_min -13
_diffrn_reflns_limit_k_max 24
_diffrn_reflns_limit_k_min -24
_diffrn_reflns_limit_l_max 32
_diffrn_reflns_limit_l_min -32
_diffrn_reflns_number 21870
_diffrn_reflns_point_group_measured_fraction_full 0.999
_diffrn_reflns_point_group_measured_fraction_max 0.989
_diffrn_reflns_theta_full 25
_diffrn_reflns_theta_max 28.432
_diffrn_reflns_theta_min 1.378
_diffrn_source 'sealed x-ray tube'
_diffrn_standards_number 0
_exptl_absorpt_coefficient_mu 0.484
_exptl_absorpt_correction_T_max 0.744
_exptl_absorpt_correction_T_min 0.715
_exptl_absorpt_correction_type multi-scan
_exptl_absorpt_process_details
;
SADABS-2012/1 - Bruker AXS area detector scaling and absorption correction
;
_exptl_crystal_colour black
_exptl_crystal_density_diffrn 1.486
_exptl_crystal_density_method 'not measured'
_exptl_crystal_description prism
_exptl_crystal_F_000 2056
_exptl_crystal_size_max 0.15
_exptl_crystal_size_mid 0.14
_exptl_crystal_size_min 0.13
_refine_diff_density_max 0.382
_refine_diff_density_min -0.517
_refine_diff_density_rms 0.071
_refine_ls_extinction_method none
_refine_ls_goodness_of_fit_ref 1.032
_refine_ls_hydrogen_treatment constr
_refine_ls_matrix_type full
_refine_ls_number_constraints 0
_refine_ls_number_parameters 633
_refine_ls_number_reflns 11119
_refine_ls_number_restraints 0
_refine_ls_restrained_S_all 1.032
_refine_ls_R_factor_all 0.0707
_refine_ls_R_factor_gt 0.0422
_refine_ls_shift/su_max 0.001
_refine_ls_shift/su_mean 0
_refine_ls_structure_factor_coef Fsqd
_refine_ls_weighting_details 'w=1/[\s^2^(Fo^2^)+(0.0425P)^2^+3.5269P] where P=(Fo^2^+2Fc^2^)/3'
_refine_ls_weighting_scheme calc
_refine_ls_wR_factor_gt 0.0946
_refine_ls_wR_factor_ref 0.1096
_reflns_Friedel_coverage 0
_reflns_number_gt 7946
_reflns_number_total 11119
_reflns_threshold_expression 'I > 2\s(I)'
_cod_data_source_file c9nj01910c2.cif
_cod_data_source_block shelx_CCDC3
_cod_original_cell_volume 4463.1(7)
_cod_original_sg_symbol_H-M 'P 21/c'
_cod_database_code 7058605
_shelx_estimated_absorpt_t_min 0.931
_shelx_estimated_absorpt_t_max 0.94

loop_
_symmetry_equiv_pos_as_xyz
'x, y, z'
'-x, y+1/2, -z+1/2'
'-x, -y, -z'
'x, -y-1/2, z-1/2'

loop_
_atom_site_label
_atom_site_type_symbol
_atom_site_fract_x
_atom_site_fract_y
_atom_site_fract_z
_atom_site_U_iso_or_equiv
_atom_site_adp_type
_atom_site_occupancy
_atom_site_site_symmetry_order
_atom_site_calc_flag
_atom_site_refinement_flags_posn
_atom_site_refinement_flags_adp
C1 C 0.2813(2) 0.64557(11) 0.30640(9) 0.0195(4) Uani 1 1 d . .
C2 C 0.1773(2) 0.63800(11) 0.34091(9) 0.0230(5) Uani 1 1 d . .
H2 H 0.195 0.6539 0.3782 0.028 Uiso 1 1 calc R U
C3 C 0.0536(2) 0.60836(11) 0.32126(9) 0.0226(5) Uani 1 1 d . .
H3 H -0.0133 0.6046 0.3452 0.027 Uiso 1 1 calc R U
C4 C 0.0215(2) 0.58287(11) 0.26581(9) 0.0200(4) Uani 1 1 d . .
C5 C -0.1101(2) 0.55587(11) 0.24453(10) 0.0243(5) Uani 1 1 d . .
H5 H -0.1789 0.5543 0.2677 0.029 Uiso 1 1 calc R U
C6 C -0.1395(2) 0.53200(12) 0.19110(10) 0.0263(5) Uani 1 1 d . .
H6 H -0.2284 0.5146 0.1772 0.032 Uiso 1 1 calc R U
C7 C -0.0377(2) 0.53335(12) 0.15701(9) 0.0251(5) Uani 1 1 d . .
H7 H -0.0577 0.516 0.1201 0.03 Uiso 1 1 calc R U
C8 C 0.0912(2) 0.55952(11) 0.17633(9) 0.0210(4) Uani 1 1 d . .
H8 H 0.159 0.5599 0.1526 0.025 Uiso 1 1 calc R U
C9 C 0.1234(2) 0.58575(10) 0.23101(9) 0.0186(4) Uani 1 1 d . .
C10 C 0.2549(2) 0.61812(10) 0.25153(8) 0.0177(4) Uani 1 1 d . .
C11 C 0.5305(2) 0.66279(11) 0.17928(9) 0.0184(4) Uani 1 1 d . .
C12 C 0.6577(2) 0.69611(10) 0.19548(8) 0.0180(4) Uani 1 1 d . .
C13 C 0.7419(2) 0.70800(11) 0.15523(9) 0.0197(4) Uani 1 1 d . .
H13 H 0.8282 0.7305 0.1655 0.024 Uiso 1 1 calc R U
C14 C 0.7019(2) 0.68767(10) 0.10058(8) 0.0176(4) Uani 1 1 d . .
C15 C 0.5734(2) 0.65575(11) 0.08525(9) 0.0205(4) Uani 1 1 d . .
H15 H 0.5445 0.6427 0.0477 0.025 Uiso 1 1 calc R U
C16 C 0.4883(2) 0.64309(11) 0.12425(9) 0.0210(4) Uani 1 1 d . .
H16 H 0.4017 0.6211 0.1136 0.025 Uiso 1 1 calc R U
C17 C 0.7983(2) 0.69931(12) 0.05912(9) 0.0223(4) Uani 1 1 d . .
H17A H 0.844 0.7457 0.066 0.033 Uiso 1 1 calc R U
H17B H 0.7466 0.6987 0.0216 0.033 Uiso 1 1 calc R U
H17C H 0.867 0.6611 0.0628 0.033 Uiso 1 1 calc R U
C18 C 0.3950(2) 0.83044(12) 0.25820(9) 0.0255(5) Uani 1 1 d . .
H18 H 0.3296 0.7976 0.2401 0.031 Uiso 1 1 calc R U
C19 C 0.3722(2) 0.90285(13) 0.24965(10) 0.0279(5) Uani 1 1 d . .
H19 H 0.2924 0.9192 0.2264 0.033 Uiso 1 1 calc R U
C20 C 0.4672(2) 0.95111(12) 0.27536(9) 0.0258(5) Uani 1 1 d . .
H20 H 0.4548 1.0011 0.2697 0.031 Uiso 1 1 calc R U
C21 C 0.5809(2) 0.92500(12) 0.30961(9) 0.0223(5) Uani 1 1 d . .
H21 H 0.6477 0.957 0.3279 0.027 Uiso 1 1 calc R U
C22 C 0.5963(2) 0.85123(11) 0.31701(8) 0.0177(4) Uani 1 1 d . .
C23 C 0.7092(2) 0.81742(11) 0.35520(8) 0.0174(4) Uani 1 1 d . .
C24 C 0.8148(2) 0.85718(12) 0.38453(9) 0.0231(5) Uani 1 1 d . .
H24 H 0.8182 0.9076 0.3799 0.028 Uiso 1 1 calc R U
C25 C 0.9151(2) 0.82244(13) 0.42059(9) 0.0271(5) Uani 1 1 d . .
H25 H 0.9882 0.8487 0.441 0.033 Uiso 1 1 calc R U
C26 C 0.9073(2) 0.74909(13) 0.42641(9) 0.0265(5) Uani 1 1 d . .
H26 H 0.9743 0.7242 0.4513 0.032 Uiso 1 1 calc R U
C27 C 0.8005(2) 0.71248(12) 0.39550(9) 0.0221(4) Uani 1 1 d . .
H27 H 0.796 0.662 0.3994 0.027 Uiso 1 1 calc R U
C28 C 0.3184(2) 0.75788(11) -0.01814(8) 0.0185(4) Uani 1 1 d . .
C29 C 0.3921(2) 0.72858(12) -0.05907(9) 0.0237(5) Uani 1 1 d . .
H29 H 0.4388 0.7601 -0.0803 0.028 Uiso 1 1 calc R U
C30 C 0.3971(2) 0.65747(12) -0.06841(9) 0.0254(5) Uani 1 1 d . .
H30 H 0.4487 0.6404 -0.0955 0.03 Uiso 1 1 calc R U
C31 C 0.3271(2) 0.60702(11) -0.03874(9) 0.0209(4) Uani 1 1 d . .
C32 C 0.3346(2) 0.53260(12) -0.04782(9) 0.0282(5) Uani 1 1 d . .
H32 H 0.3886 0.5149 -0.0739 0.034 Uiso 1 1 calc R U
C33 C 0.2649(2) 0.48578(12) -0.01945(10) 0.0297(5) Uani 1 1 d . .
H33 H 0.2714 0.4357 -0.0255 0.036 Uiso 1 1 calc R U
C34 C 0.1838(2) 0.51167(12) 0.01853(9) 0.0260(5) Uani 1 1 d . .
H34 H 0.1333 0.479 0.0373 0.031 Uiso 1 1 calc R U
C35 C 0.1764(2) 0.58398(11) 0.02894(8) 0.0190(4) Uani 1 1 d . .
H35 H 0.1212 0.6006 0.0549 0.023 Uiso 1 1 calc R U
C36 C 0.2505(2) 0.63365(11) 0.00121(8) 0.0183(4) Uani 1 1 d . .
C37 C 0.2488(2) 0.70931(11) 0.01272(8) 0.0169(4) Uani 1 1 d . .
C38 C 0.1268(2) 0.80543(11) 0.12113(8) 0.0170(4) Uani 1 1 d . .
C39 C 0.0937(2) 0.87797(11) 0.12813(8) 0.0175(4) Uani 1 1 d . .
C40 C 0.0328(2) 0.89634(11) 0.17451(9) 0.0201(4) Uani 1 1 d . .
H40 H 0.0036 0.9442 0.1788 0.024 Uiso 1 1 calc R U
C41 C 0.0149(2) 0.84532(11) 0.21413(9) 0.0204(4) Uani 1 1 d . .
C42 C 0.0576(2) 0.77431(11) 0.20775(9) 0.0192(4) Uani 1 1 d . .
H42 H 0.0492 0.74 0.2357 0.023 Uiso 1 1 calc R U
C43 C 0.1115(2) 0.75402(11) 0.16123(8) 0.0180(4) Uani 1 1 d . .
H43 H 0.1378 0.7058 0.1566 0.022 Uiso 1 1 calc R U
C44 C -0.0499(2) 0.86441(13) 0.26411(9) 0.0278(5) Uani 1 1 d . .
H44A H -0.0773 0.9149 0.262 0.042 Uiso 1 1 calc R U
H44B H 0.016 0.8564 0.2977 0.042 Uiso 1 1 calc R U
H44C H -0.1307 0.8343 0.2651 0.042 Uiso 1 1 calc R U
C45 C 0.4742(2) 0.85996(11) 0.12085(9) 0.0212(4) Uani 1 1 d . .
H45 H 0.4432 0.8118 0.1211 0.025 Uiso 1 1 calc R U
C46 C 0.5906(2) 0.87904(12) 0.15683(9) 0.0233(5) Uani 1 1 d . .
H46 H 0.6383 0.8446 0.1811 0.028 Uiso 1 1 calc R U
C47 C 0.6361(2) 0.94903(12) 0.15683(9) 0.0245(5) Uani 1 1 d . .
H47 H 0.7144 0.9639 0.1816 0.029 Uiso 1 1 calc R U
C48 C 0.5650(2) 0.99728(11) 0.11981(9) 0.0228(5) Uani 1 1 d . .
H48 H 0.5947 1.0456 0.1187 0.027 Uiso 1 1 calc R U
C49 C 0.4500(2) 0.97407(11) 0.08440(8) 0.0178(4) Uani 1 1 d . .
C50 C 0.3730(2) 1.02071(10) 0.04176(8) 0.0173(4) Uani 1 1 d . .
C51 C 0.4129(2) 1.09036(11) 0.03233(9) 0.0211(4) Uani 1 1 d . .
H51 H 0.491 1.1105 0.0544 0.025 Uiso 1 1 calc R U
C52 C 0.3379(2) 1.13020(11) -0.00944(9) 0.0227(5) Uani 1 1 d . .
H52 H 0.3651 1.1775 -0.017 0.027 Uiso 1 1 calc R U
C53 C 0.2233(2) 1.10026(11) -0.03985(9) 0.0238(5) Uani 1 1 d . .
H53 H 0.1691 1.1271 -0.0681 0.029 Uiso 1 1 calc R U
C54 C 0.1880(2) 1.03084(11) -0.02896(9) 0.0212(4) Uani 1 1 d . .
H54 H 0.1089 1.0105 -0.0502 0.025 Uiso 1 1 calc R U
N1 N 0.33866(17) 0.62440(9) 0.21185(7) 0.0196(4) Uani 1 1 d . .
N2 N 0.45640(17) 0.65416(9) 0.22395(7) 0.0187(4) Uani 1 1 d . .
N3 N 0.50506(17) 0.80432(9) 0.29077(7) 0.0199(4) Uani 1 1 d . .
N4 N 0.70249(17) 0.74562(9) 0.36012(7) 0.0182(4) Uani 1 1 d . .
N5 N 0.19047(16) 0.72626(9) 0.05832(7) 0.0172(4) Uani 1 1 d . .
N6 N 0.17544(17) 0.79250(9) 0.07083(7) 0.0169(3) Uani 1 1 d . .
N7 N 0.40341(17) 0.90636(9) 0.08566(7) 0.0181(4) Uani 1 1 d . .
N8 N 0.26174(17) 0.99086(9) 0.01073(7) 0.0179(4) Uani 1 1 d . .
O1 O 0.39418(15) 0.67831(8) 0.32706(6) 0.0236(3) Uani 1 1 d . .
O2 O 0.69321(15) 0.71681(8) 0.24782(6) 0.0236(3) Uani 1 1 d . .
O3 O 0.63451(16) 0.60879(8) 0.32162(6) 0.0255(3) Uani 1 1 d . .
O4 O 0.32302(15) 0.82668(7) -0.01014(6) 0.0214(3) Uani 1 1 d . .
O5 O 0.11928(15) 0.92576(7) 0.09098(6) 0.0206(3) Uani 1 1 d . .
O6 O 0.06977(15) 0.88605(8) -0.02121(6) 0.0242(3) Uani 1 1 d . .
V1 V 0.57032(4) 0.68400(2) 0.29864(2) 0.01831(9) Uani 1 1 d . .
V2 V 0.19770(4) 0.88576(2) 0.02793(2) 0.01748(9) Uani 1 1 d . .

loop_
_atom_site_aniso_label
_atom_site_aniso_U_11
_atom_site_aniso_U_22
_atom_site_aniso_U_33
_atom_site_aniso_U_23
_atom_site_aniso_U_13
_atom_site_aniso_U_12
C1 0.0183(10) 0.0165(10) 0.0242(11) 0.0014(8) 0.0054(8) 0.0006(8)
C2 0.0246(11) 0.0216(11) 0.0238(11) -0.0012(9) 0.0073(9) 0.0008(9)
C3 0.0203(11) 0.0226(11) 0.0276(12) 0.0029(9) 0.0121(9) 0.0003(8)
C4 0.0191(11) 0.0153(10) 0.0264(11) 0.0043(8) 0.0061(9) 0.0022(8)
C5 0.0164(11) 0.0226(11) 0.0351(13) 0.0044(9) 0.0074(9) 0.0000(8)
C6 0.0185(11) 0.0262(12) 0.0332(13) 0.0041(10) 0.0013(9) -0.0025(9)
C7 0.0241(12) 0.0249(12) 0.0251(12) 0.0023(9) 0.0004(9) -0.0025(9)
C8 0.0210(11) 0.0196(10) 0.0230(11) 0.0033(8) 0.0050(9) 0.0005(8)
C9 0.0195(10) 0.0141(9) 0.0223(11) 0.0053(8) 0.0039(8) 0.0022(8)
C10 0.0172(10) 0.0155(10) 0.0211(10) 0.0028(8) 0.0056(8) 0.0021(8)
C11 0.0166(10) 0.0185(10) 0.0207(11) 0.0019(8) 0.0046(8) 0.0026(8)
C12 0.0196(10) 0.0165(10) 0.0181(10) -0.0012(8) 0.0030(8) 0.0006(8)
C13 0.0160(10) 0.0203(10) 0.0231(11) -0.0014(8) 0.0045(8) -0.0013(8)
C14 0.0173(10) 0.0154(10) 0.0207(11) 0.0008(8) 0.0044(8) 0.0023(8)
C15 0.0197(11) 0.0228(11) 0.0182(11) 0.0004(8) 0.0003(8) -0.0016(8)
C16 0.0147(10) 0.0255(11) 0.0225(11) 0.0002(9) 0.0015(8) -0.0021(8)
C17 0.0229(11) 0.0225(11) 0.0233(11) 0.0006(9) 0.0096(9) -0.0011(8)
C18 0.0153(11) 0.0321(12) 0.0271(12) -0.0034(9) -0.0034(9) -0.0019(9)
C19 0.0177(11) 0.0339(13) 0.0302(13) 0.0008(10) -0.0024(9) 0.0052(9)
C20 0.0216(11) 0.0256(12) 0.0295(12) 0.0008(9) 0.0021(9) 0.0032(9)
C21 0.0171(11) 0.0249(11) 0.0250(12) -0.0033(9) 0.0029(9) -0.0032(8)
C22 0.0145(10) 0.0249(11) 0.0139(10) -0.0028(8) 0.0029(8) -0.0009(8)
C23 0.0136(10) 0.0267(11) 0.0125(10) -0.0021(8) 0.0037(8) -0.0002(8)
C24 0.0231(11) 0.0249(11) 0.0201(11) -0.0027(9) -0.0007(9) -0.0008(9)
C25 0.0193(11) 0.0357(13) 0.0240(12) -0.0073(10) -0.0041(9) -0.0009(9)
C26 0.0212(11) 0.0356(13) 0.0204(11) 0.0002(9) -0.0040(9) 0.0058(9)
C27 0.0217(11) 0.0266(11) 0.0185(11) -0.0001(8) 0.0046(9) 0.0031(9)
C28 0.0180(10) 0.0192(10) 0.0183(10) 0.0008(8) 0.0024(8) -0.0024(8)
C29 0.0259(12) 0.0267(12) 0.0197(11) 0.0021(9) 0.0074(9) -0.0026(9)
C30 0.0301(12) 0.0279(12) 0.0199(11) -0.0038(9) 0.0099(9) -0.0001(9)
C31 0.0217(11) 0.0219(11) 0.0184(10) -0.0029(8) 0.0009(8) -0.0008(8)
C32 0.0330(13) 0.0265(12) 0.0245(12) -0.0086(9) 0.0026(10) -0.0002(10)
C33 0.0346(13) 0.0181(11) 0.0353(13) -0.0057(9) 0.0020(11) -0.0005(9)
C34 0.0279(12) 0.0217(11) 0.0277(12) 0.0005(9) 0.0017(10) -0.0048(9)
C35 0.0190(10) 0.0189(10) 0.0189(11) 0.0007(8) 0.0023(8) -0.0014(8)
C36 0.0154(10) 0.0204(10) 0.0173(10) 0.0011(8) -0.0032(8) 0.0002(8)
C37 0.0156(10) 0.0196(10) 0.0149(10) -0.0009(8) -0.0002(8) -0.0003(8)
C38 0.0130(10) 0.0203(10) 0.0178(10) -0.0010(8) 0.0025(8) -0.0020(8)
C39 0.0123(9) 0.0200(10) 0.0192(10) -0.0008(8) -0.0007(8) -0.0024(7)
C40 0.0171(10) 0.0204(11) 0.0223(11) -0.0043(8) 0.0017(8) 0.0006(8)
C41 0.0147(10) 0.0265(11) 0.0199(11) -0.0052(8) 0.0022(8) -0.0031(8)
C42 0.0146(10) 0.0243(11) 0.0182(10) 0.0023(8) 0.0010(8) -0.0039(8)
C43 0.0137(10) 0.0194(10) 0.0204(10) -0.0008(8) 0.0009(8) -0.0026(8)
C44 0.0282(12) 0.0323(13) 0.0248(12) -0.0051(10) 0.0101(10) -0.0020(10)
C45 0.0226(11) 0.0184(10) 0.0227(11) 0.0024(8) 0.0041(9) 0.0007(8)
C46 0.0222(11) 0.0243(11) 0.0230(11) 0.0051(9) 0.0021(9) 0.0052(9)
C47 0.0209(11) 0.0267(12) 0.0242(12) -0.0013(9) -0.0018(9) 0.0004(9)
C48 0.0210(11) 0.0178(10) 0.0289(12) -0.0013(9) 0.0015(9) -0.0021(8)
C49 0.0167(10) 0.0172(10) 0.0205(10) -0.0014(8) 0.0057(8) -0.0002(8)
C50 0.0162(10) 0.0164(10) 0.0197(10) -0.0008(8) 0.0044(8) -0.0005(8)
C51 0.0182(10) 0.0185(10) 0.0262(11) -0.0010(8) 0.0020(9) -0.0015(8)
C52 0.0236(11) 0.0145(10) 0.0305(12) 0.0039(8) 0.0062(9) -0.0007(8)
C53 0.0236(11) 0.0203(11) 0.0274(12) 0.0071(9) 0.0033(9) 0.0031(8)
C54 0.0191(11) 0.0218(11) 0.0218(11) 0.0027(8) 0.0004(8) -0.0004(8)
N1 0.0174(9) 0.0174(9) 0.0242(9) 0.0016(7) 0.0042(7) -0.0002(7)
N2 0.0174(9) 0.0176(9) 0.0213(9) -0.0010(7) 0.0032(7) 0.0001(7)
N3 0.0162(9) 0.0243(9) 0.0190(9) -0.0021(7) 0.0024(7) -0.0020(7)
N4 0.0164(9) 0.0237(9) 0.0148(8) -0.0009(7) 0.0033(7) 0.0012(7)
N5 0.0129(8) 0.0158(8) 0.0224(9) 0.0008(7) 0.0015(7) -0.0004(6)
N6 0.0140(8) 0.0176(8) 0.0189(9) 0.0000(7) 0.0019(7) -0.0019(6)
N7 0.0179(9) 0.0171(8) 0.0197(9) -0.0002(7) 0.0040(7) -0.0002(7)
N8 0.0152(8) 0.0171(8) 0.0213(9) -0.0001(7) 0.0029(7) -0.0013(7)
O1 0.0186(8) 0.0276(8) 0.0254(8) -0.0054(6) 0.0056(6) -0.0047(6)
O2 0.0232(8) 0.0288(8) 0.0197(8) -0.0059(6) 0.0062(6) -0.0057(6)
O3 0.0257(8) 0.0254(8) 0.0254(8) -0.0004(6) 0.0035(7) 0.0005(6)
O4 0.0226(8) 0.0183(7) 0.0245(8) -0.0003(6) 0.0079(6) -0.0028(6)
O5 0.0221(8) 0.0168(7) 0.0235(8) 0.0016(6) 0.0059(6) -0.0006(6)
O6 0.0246(8) 0.0214(8) 0.0248(8) 0.0018(6) -0.0019(6) -0.0047(6)
V1 0.01763(18) 0.02095(18) 0.01649(18) -0.00244(14) 0.00303(14) -0.00179(14)
V2 0.01771(18) 0.01524(17) 0.01926(18) 0.00140(13) 0.00209(14) -0.00232(13)

loop_
_atom_type_symbol
_atom_type_description
_atom_type_scat_dispersion_real
_atom_type_scat_dispersion_imag
_atom_type_scat_source
C C 0.0033 0.0016 'International Tables Vol C Tables 4.2.6.8 and 6.1.1.4'
H H 0 0 'International Tables Vol C Tables 4.2.6.8 and 6.1.1.4'
N N 0.0061 0.0033 'International Tables Vol C Tables 4.2.6.8 and 6.1.1.4'
O O 0.0106 0.006 'International Tables Vol C Tables 4.2.6.8 and 6.1.1.4'
V V 0.3005 0.5294 'International Tables Vol C Tables 4.2.6.8 and 6.1.1.4'

loop_
_geom_angle_atom_site_label_1
_geom_angle_atom_site_label_2
_geom_angle_atom_site_label_3
_geom_angle
O1 C1 C10 123.86(18)
O1 C1 C2 117.81(19)
C10 C1 C2 118.32(19)
C3 C2 C1 121.3(2)
C3 C2 H2 119.4
C1 C2 H2 119.4
C2 C3 C4 121.9(2)
C2 C3 H3 119
C4 C3 H3 119
C9 C4 C5 119.4(2)
C9 C4 C3 118.87(19)
C5 C4 C3 121.75(19)
C6 C5 C4 121.1(2)
C6 C5 H5 119.5
C4 C5 H5 119.5
C5 C6 C7 119.6(2)
C5 C6 H6 120.2
C7 C6 H6 120.2
C8 C7 C6 120.8(2)
C8 C7 H7 119.6
C6 C7 H7 119.6
C7 C8 C9 120.7(2)
C7 C8 H8 119.7
C9 C8 H8 119.7
C8 C9 C4 118.43(19)
C8 C9 C10 122.18(19)
C4 C9 C10 119.34(19)
N1 C10 C1 126.26(18)
N1 C10 C9 113.32(18)
C1 C10 C9 120.15(18)
C16 C11 C12 120.78(19)
C16 C11 N2 126.91(19)
C12 C11 N2 112.30(18)
O2 C12 C13 122.10(18)
O2 C12 C11 119.56(18)
C13 C12 C11 118.32(19)
C14 C13 C12 121.38(19)
C14 C13 H13 119.3
C12 C13 H13 119.3
C13 C14 C15 119.20(19)
C13 C14 C17 119.38(19)
C15 C14 C17 121.42(19)
C16 C15 C14 120.63(19)
C16 C15 H15 119.7
C14 C15 H15 119.7
C15 C16 C11 119.66(19)
C15 C16 H16 120.2
C11 C16 H16 120.2
C14 C17 H17A 109.5
C14 C17 H17B 109.5
H17A C17 H17B 109.5
C14 C17 H17C 109.5
H17A C17 H17C 109.5
H17B C17 H17C 109.5
N3 C18 C19 123.1(2)
N3 C18 H18 118.4
C19 C18 H18 118.4
C18 C19 C20 119.0(2)
C18 C19 H19 120.5
C20 C19 H19 120.5
C19 C20 C21 118.6(2)
C19 C20 H20 120.7
C21 C20 H20 120.7
C20 C21 C22 119.3(2)
C20 C21 H21 120.4
C22 C21 H21 120.4
N3 C22 C21 121.92(19)
N3 C22 C23 114.08(18)
C21 C22 C23 123.97(18)
N4 C23 C24 121.91(19)
N4 C23 C22 115.92(17)
C24 C23 C22 122.17(19)
C25 C24 C23 119.2(2)
C25 C24 H24 120.4
C23 C24 H24 120.4
C26 C25 C24 119.0(2)
C26 C25 H25 120.5
C24 C25 H25 120.5
C25 C26 C27 119.0(2)
C25 C26 H26 120.5
C27 C26 H26 120.5
N4 C27 C26 122.6(2)
N4 C27 H27 118.7
C26 C27 H27 118.7
O4 C28 C37 124.03(19)
O4 C28 C29 118.22(18)
C37 C28 C29 117.71(19)
C30 C29 C28 122.0(2)
C30 C29 H29 119
C28 C29 H29 119
C29 C30 C31 122.0(2)
C29 C30 H30 119
C31 C30 H30 119
C32 C31 C36 120.1(2)
C32 C31 C30 121.9(2)
C36 C31 C30 118.01(19)
C33 C32 C31 120.6(2)
C33 C32 H32 119.7
C31 C32 H32 119.7
C32 C33 C34 119.9(2)
C32 C33 H33 120
C34 C33 H33 120
C35 C34 C33 120.8(2)
C35 C34 H34 119.6
C33 C34 H34 119.6
C34 C35 C36 120.5(2)
C34 C35 H35 119.8
C36 C35 H35 119.8
C31 C36 C35 118.05(19)
C31 C36 C37 120.19(19)
C35 C36 C37 121.76(19)
N5 C37 C28 125.62(18)
N5 C37 C36 113.88(17)
C28 C37 C36 120.06(18)
C43 C38 N6 125.66(18)
C43 C38 C39 121.58(19)
N6 C38 C39 112.76(17)
O5 C39 C40 122.57(18)
O5 C39 C38 119.51(18)
C40 C39 C38 117.91(18)
C41 C40 C39 120.72(19)
C41 C40 H40 119.6
C39 C40 H40 119.6
C40 C41 C42 119.80(19)
C40 C41 C44 121.22(19)
C42 C41 C44 118.99(19)
C43 C42 C41 120.65(19)
C43 C42 H42 119.7
C41 C42 H42 119.7
C42 C43 C38 119.08(19)
C42 C43 H43 120.5
C38 C43 H43 120.5
C41 C44 H44A 109.5
C41 C44 H44B 109.5
H44A C44 H44B 109.5
C41 C44 H44C 109.5
H44A C44 H44C 109.5
H44B C44 H44C 109.5
N7 C45 C46 122.94(19)
N7 C45 H45 118.5
C46 C45 H45 118.5
C47 C46 C45 118.8(2)
C47 C46 H46 120.6
C45 C46 H46 120.6
C46 C47 C48 118.7(2)
C46 C47 H47 120.6
C48 C47 H47 120.6
C49 C48 C47 119.2(2)
C49 C48 H48 120.4
C47 C48 H48 120.4
N7 C49 C48 121.91(19)
N7 C49 C50 115.34(18)
C48 C49 C50 122.72(18)
N8 C50 C51 121.22(19)
N8 C50 C49 116.03(17)
C51 C50 C49 122.72(19)
C52 C51 C50 119.5(2)
C52 C51 H51 120.3
C50 C51 H51 120.3
C53 C52 C51 119.00(19)
C53 C52 H52 120.5
C51 C52 H52 120.5
C52 C53 C54 119.3(2)
C52 C53 H53 120.3
C54 C53 H53 120.3
N8 C54 C53 122.3(2)
N8 C54 H54 118.8
C53 C54 H54 118.8
N2 N1 C10 119.83(18)
N1 N2 C11 115.44(17)
N1 N2 V1 132.28(14)
C11 N2 V1 111.97(13)
C18 N3 C22 118.07(19)
C18 N3 V1 126.05(14)
C22 N3 V1 115.43(13)
C27 N4 C23 118.28(18)
C27 N4 V1 120.03(14)
C23 N4 V1 119.92(13)
N6 N5 C37 119.59(17)
N5 N6 C38 116.04(16)
N5 N6 V2 131.71(14)
C38 N6 V2 112.10(12)
C45 N7 C49 118.29(18)
C45 N7 V2 127.30(14)
C49 N7 V2 114.33(13)
C54 N8 C50 118.60(17)
C54 N8 V2 120.64(14)
C50 N8 V2 120.64(13)
C1 O1 V1 129.62(13)
C12 O2 V1 114.78(13)
C28 O4 V2 127.43(13)
C39 O5 V2 114.74(12)
O3 V1 O2 104.14(7)
O3 V1 O1 98.79(7)
O2 V1 O1 154.65(7)
O3 V1 N2 101.89(7)
O2 V1 N2 80.34(7)
O1 V1 N2 84.53(7)
O3 V1 N4 93.28(7)
O2 V1 N4 84.66(6)
O1 V1 N4 104.85(6)
N2 V1 N4 160.83(7)
O3 V1 N3 163.39(7)
O2 V1 N3 80.65(6)
O1 V1 N3 80.41(6)
N2 V1 N3 94.57(6)
N4 V1 N3 71.12(6)
O6 V2 O5 102.97(7)
O6 V2 O4 97.33(7)
O5 V2 O4 156.93(6)
O6 V2 N6 104.50(7)
O5 V2 N6 80.67(6)
O4 V2 N6 83.77(6)
O6 V2 N8 94.21(7)
O5 V2 N8 88.22(6)
O4 V2 N8 101.20(6)
N6 V2 N8 159.94(7)
O6 V2 N7 165.97(7)
O5 V2 N7 82.80(6)
O4 V2 N7 80.00(6)
N6 V2 N7 88.98(6)
N8 V2 N7 73.00(6)

loop_
_geom_bond_atom_site_label_1
_geom_bond_atom_site_label_2
_geom_bond_distance
C1 O1 1.306(2)
C1 C10 1.423(3)
C1 C2 1.432(3)
C2 C3 1.362(3)
C2 H2 0.95
C3 C4 1.426(3)
C3 H3 0.95
C4 C9 1.415(3)
C4 C5 1.419(3)
C5 C6 1.369(3)
C5 H5 0.95
C6 C7 1.401(3)
C6 H6 0.95
C7 C8 1.380(3)
C7 H7 0.95
C8 C9 1.414(3)
C8 H8 0.95
C9 C10 1.452(3)
C10 N1 1.373(3)
C11 C16 1.396(3)
C11 C12 1.406(3)
C11 N2 1.413(3)
C12 O2 1.332(2)
C12 C13 1.399(3)
C13 C14 1.387(3)
C13 H13 0.95
C14 C15 1.402(3)
C14 C17 1.509(3)
C15 C16 1.384(3)
C15 H15 0.95
C16 H16 0.95
C17 H17A 0.98
C17 H17B 0.98
C17 H17C 0.98
C18 N3 1.339(3)
C18 C19 1.382(3)
C18 H18 0.95
C19 C20 1.383(3)
C19 H19 0.95
C20 C21 1.385(3)
C20 H20 0.95
C21 C22 1.395(3)
C21 H21 0.95
C22 N3 1.348(3)
C22 C23 1.484(3)
C23 N4 1.349(3)
C23 C24 1.389(3)
C24 C25 1.384(3)
C24 H24 0.95
C25 C26 1.381(3)
C25 H25 0.95
C26 C27 1.383(3)
C26 H26 0.95
C27 N4 1.347(3)
C27 H27 0.95
C28 O4 1.300(2)
C28 C37 1.422(3)
C28 C29 1.433(3)
C29 C30 1.350(3)
C29 H29 0.95
C30 C31 1.430(3)
C30 H30 0.95
C31 C32 1.411(3)
C31 C36 1.414(3)
C32 C33 1.366(3)
C32 H32 0.95
C33 C34 1.402(3)
C33 H33 0.95
C34 C35 1.378(3)
C34 H34 0.95
C35 C36 1.417(3)
C35 H35 0.95
C36 C37 1.442(3)
C37 N5 1.368(3)
C38 C43 1.397(3)
C38 N6 1.408(3)
C38 C39 1.410(3)
C39 O5 1.325(2)
C39 C40 1.405(3)
C40 C41 1.389(3)
C40 H40 0.95
C41 C42 1.408(3)
C41 C44 1.506(3)
C42 C43 1.380(3)
C42 H42 0.95
C43 H43 0.95
C44 H44A 0.98
C44 H44B 0.98
C44 H44C 0.98
C45 N7 1.341(3)
C45 C46 1.385(3)
C45 H45 0.95
C46 C47 1.383(3)
C46 H46 0.95
C47 C48 1.390(3)
C47 H47 0.95
C48 C49 1.390(3)
C48 H48 0.95
C49 N7 1.348(3)
C49 C50 1.478(3)
C50 N8 1.358(3)
C50 C51 1.389(3)
C51 C52 1.384(3)
C51 H51 0.95
C52 C53 1.376(3)
C52 H52 0.95
C53 C54 1.379(3)
C53 H53 0.95
C54 N8 1.348(3)
C54 H54 0.95
N1 N2 1.284(2)
N2 V1 2.0711(18)
N3 V1 2.3380(18)
N4 V1 2.1669(17)
N5 N6 1.289(2)
N6 V2 2.0622(17)
N7 V2 2.3253(17)
N8 V2 2.1242(17)
O1 V1 1.9735(15)
O2 V1 1.9632(15)
O3 V1 1.6075(15)
O4 V2 1.9924(15)
O5 V2 1.9742(15)
O6 V2 1.6069(15)
